data_7231483
loop_
_publ_author_name
'Yu, Binhong'
'Liu, Danyang'
'Wang, Yi'
'Zhang, Ting'
'Zhang, Yu-Mo'
'Li, Minjie'
'Zhang, Sean Xiao-An'

_publ_section_title
;
 Strong and insusceptible photo-emissions from an intramolecular weak
 hydrogen bond strengthened twisted fluorophore.
;
_journal_issue 37
_journal_name_full 'Physical chemistry chemical physics : PCCP'
_journal_page_first 23851
_journal_page_last 23855
_journal_paper_doi 10.1039/c8cp04242j
_journal_volume 20
_journal_year 2018
_chemical_formula_moiety '2(C17 H13)'
_chemical_formula_sum 'C34 H26'
_chemical_formula_weight 434.55
_space_group_crystal_system triclinic
_space_group_IT_number 2
_space_group_name_Hall '-P 1'
_space_group_name_H-M_alt 'P -1'
_symmetry_space_group_name_Hall '-P 1'
_symmetry_space_group_name_H-M 'P -1'
_atom_sites_solution_hydrogens geom
_atom_sites_solution_primary dual
_audit_creation_date 2018-06-15
_audit_creation_method
;
Olex2 1.2
(compiled 2018.05.29 svn.r3508 for OlexSys, GUI svn.r5506)
;
_audit_update_record
;
2018-06-15 deposited with the CCDC.
2018-09-03 downloaded from the CCDC.
;
_cell_angle_alpha 103.00(3)
_cell_angle_beta 108.72(3)
_cell_angle_gamma 103.56(3)
_cell_formula_units_Z 2
_cell_length_a 9.1613(18)
_cell_length_b 11.267(2)
_cell_length_c 13.686(3)
_cell_measurement_reflns_used 6301
_cell_measurement_temperature 293(2)
_cell_measurement_theta_max 32.6900
_cell_measurement_theta_min 2.0610
_cell_volume 1229.6(6)
_computing_molecular_graphics 'Olex2 (Dolomanov et al., 2009)'
_computing_publication_material 'Olex2 (Dolomanov et al., 2009)'
_computing_structure_refinement 'ShelXL (Sheldrick, 2015)'
_computing_structure_solution 'ShelXT (Sheldrick, 2015)'
_diffrn_ambient_temperature 293(2)
_diffrn_measured_fraction_theta_full 0.995
_diffrn_measured_fraction_theta_max 0.988
_diffrn_measurement_device_type 'Bruker P4'
_diffrn_measurement_method '\w scans'
_diffrn_radiation_monochromator graphite
_diffrn_radiation_type MoK\a
_diffrn_radiation_wavelength 0.71073
_diffrn_reflns_av_R_equivalents 0.0314
_diffrn_reflns_av_unetI/netI 0.0436
_diffrn_reflns_Laue_measured_fraction_full 0.995
_diffrn_reflns_Laue_measured_fraction_max 0.988
_diffrn_reflns_limit_h_max 11
_diffrn_reflns_limit_h_min -11
_diffrn_reflns_limit_k_max 14
_diffrn_reflns_limit_k_min -12
_diffrn_reflns_limit_l_max 17
_diffrn_reflns_limit_l_min -17
_diffrn_reflns_number 12113
_diffrn_reflns_point_group_measured_fraction_full 0.995
_diffrn_reflns_point_group_measured_fraction_max 0.988
_diffrn_reflns_theta_full 25.242
_diffrn_reflns_theta_max 27.485
_diffrn_reflns_theta_min 3.265
_exptl_absorpt_coefficient_mu 0.066
_exptl_absorpt_correction_type none
_exptl_crystal_colour colourless
_exptl_crystal_colour_primary colourless
_exptl_crystal_density_diffrn 1.174
_exptl_crystal_description block
_exptl_crystal_F_000 460
_exptl_crystal_size_max 0.06
_exptl_crystal_size_mid 0.05
_exptl_crystal_size_min 0.04
_refine_diff_density_max 0.130
_refine_diff_density_min -0.183
_refine_diff_density_rms 0.033
_refine_ls_extinction_method none
_refine_ls_goodness_of_fit_ref 0.959
_refine_ls_hydrogen_treatment constr
_refine_ls_matrix_type full
_refine_ls_number_parameters 307
_refine_ls_number_reflns 5569
_refine_ls_number_restraints 0
_refine_ls_restrained_S_all 0.959
_refine_ls_R_factor_all 0.0828
_refine_ls_R_factor_gt 0.0470
_refine_ls_shift/su_max 0.000
_refine_ls_shift/su_mean 0.000
_refine_ls_structure_factor_coef Fsqd
_refine_ls_weighting_details 'w=1/[\s^2^(Fo^2^)+(0.0827P)^2^] where P=(Fo^2^+2Fc^2^)/3'
_refine_ls_weighting_scheme calc
_refine_ls_wR_factor_gt 0.1240
_refine_ls_wR_factor_ref 0.1399
_reflns_Friedel_coverage 0.000
_reflns_number_gt 3382
_reflns_number_total 5569
_reflns_threshold_expression 'I > 2\s(I)'
_cod_data_source_file c8cp04242j2.cif
_cod_data_source_block ybh-1shelxl
_cod_depositor_comments 'Adding full bibliography for 7231483--7231487.cif.'
_cod_original_cell_volume 1229.6(5)
_cod_database_code 7231483
_shelx_shelxl_version_number 2018/3
_shelx_space_group_comment
;
The symmetry employed for this shelxl refinement is uniquely defined
by the following loop, which should always be used as a source of
symmetry information in preference to the above space-group names.
They are only intended as comments.
;
_shelx_estimated_absorpt_t_max 0.997
_shelx_estimated_absorpt_t_min 0.996
_olex2_refinement_description
;
1. Fixed Uiso
 At 1.2 times of:
  All C(H) groups
2.a Aromatic/amide H refined with riding coordinates:
 C1(H1), C2(H2), C4(H4), C7(H7), C8(H8), C9(H9), C10(H10), C11(H11), C13(H13),
 C14(H14), C15(H15), C16(H16), C17(H17), C18(H18), C19(H19), C21(H21), C24(H24),
  C25(H25), C26(H26), C27(H27), C28(H28), C30(H30), C31(H31), C32(H32),
 C33(H33), C34(H34)
;
_olex2_submission_special_instructions 'No special instructions were received'

loop_
_space_group_symop_operation_xyz
'x, y, z'
'-x, -y, -z'

loop_
_atom_site_label
_atom_site_type_symbol
_atom_site_fract_x
_atom_site_fract_y
_atom_site_fract_z
_atom_site_U_iso_or_equiv
_atom_site_adp_type
_atom_site_occupancy
_atom_site_site_symmetry_order
_atom_site_calc_flag
_atom_site_refinement_flags_posn
C1 C 1.10819(18) -0.06682(13) 1.00007(11) 0.0415(3) Uani 1 1 d .
H1 H 1.180910 -0.112033 0.999211 0.050 Uiso 1 1 calc R
C2 C 1.05005(18) -0.02142(14) 0.91468(11) 0.0420(3) Uani 1 1 d .
H2 H 1.084869 -0.036171 0.857647 0.050 Uiso 1 1 calc R
C3 C 0.94002(18) 0.04616(13) 0.91245(11) 0.0390(3) Uani 1 1 d .
C4 C 0.88276(19) 0.10292(14) 0.82674(11) 0.0438(4) Uani 1 1 d .
H4 H 0.864243 0.180208 0.849420 0.053 Uiso 1 1 calc R
C5 C 0.85345(17) 0.05879(13) 0.72028(11) 0.0393(3) Uani 1 1 d .
C6 C 0.84439(18) -0.07375(13) 0.66383(11) 0.0409(3) Uani 1 1 d .
C7 C 0.9232(2) -0.09463(16) 0.59383(12) 0.0520(4) Uani 1 1 d .
H7 H 0.986421 -0.024277 0.584004 0.062 Uiso 1 1 calc R
C8 C 0.9096(3) -0.2179(2) 0.53835(15) 0.0707(6) Uani 1 1 d .
H8 H 0.963235 -0.229936 0.491510 0.085 Uiso 1 1 calc R
C9 C 0.8175(3) -0.32242(19) 0.55212(16) 0.0786(7) Uani 1 1 d .
H9 H 0.808151 -0.405536 0.514726 0.094 Uiso 1 1 calc R
C10 C 0.7386(3) -0.30383(17) 0.62165(16) 0.0723(6) Uani 1 1 d .
H10 H 0.676714 -0.374726 0.631635 0.087 Uiso 1 1 calc R
C11 C 0.7506(2) -0.18107(15) 0.67659(13) 0.0535(4) Uani 1 1 d .
H11 H 0.695568 -0.169862 0.722598 0.064 Uiso 1 1 calc R
C12 C 0.81838(18) 0.14268(14) 0.65212(11) 0.0399(3) Uani 1 1 d .
C13 C 0.7077(2) 0.08988(16) 0.54362(12) 0.0494(4) Uani 1 1 d .
H13 H 0.661942 0.000620 0.511755 0.059 Uiso 1 1 calc R
C14 C 0.6651(2) 0.16764(18) 0.48286(14) 0.0636(5) Uani 1 1 d .
H14 H 0.590376 0.130707 0.410679 0.076 Uiso 1 1 calc R
C15 C 0.7323(3) 0.2996(2) 0.52834(16) 0.0668(5) Uani 1 1 d .
H15 H 0.701205 0.351969 0.487627 0.080 Uiso 1 1 calc R
C16 C 0.8457(2) 0.35411(17) 0.63427(15) 0.0589(5) Uani 1 1 d .
H16 H 0.892868 0.443421 0.664793 0.071 Uiso 1 1 calc R
C17 C 0.8898(2) 0.27628(14) 0.69540(13) 0.0485(4) Uani 1 1 d .
H17 H 0.968224 0.313799 0.766447 0.058 Uiso 1 1 calc R
C18 C -0.15093(18) 0.45660(14) 0.00416(13) 0.0467(4) Uani 1 1 d .
H18 H -0.252112 0.426673 0.007702 0.056 Uiso 1 1 calc R
C19 C -0.02693(18) 0.41261(14) 0.05309(13) 0.0462(4) Uani 1 1 d .
H19 H -0.046733 0.353223 0.088708 0.055 Uiso 1 1 calc R
C20 C 0.12647(18) 0.45472(14) 0.05048(12) 0.0445(4) Uani 1 1 d .
C21 C 0.25132(19) 0.39881(15) 0.09877(13) 0.0495(4) Uani 1 1 d .
H21 H 0.211143 0.313665 0.095823 0.059 Uiso 1 1 calc R
C22 C 0.41459(18) 0.45346(14) 0.14631(12) 0.0426(3) Uani 1 1 d .
C23 C 0.49609(17) 0.59457(14) 0.17513(11) 0.0402(3) Uani 1 1 d .
C24 C 0.6181(2) 0.64182(16) 0.14176(14) 0.0538(4) Uani 1 1 d .
H24 H 0.651027 0.584643 0.100271 0.065 Uiso 1 1 calc R
C25 C 0.6919(2) 0.77306(19) 0.1693(2) 0.0764(6) Uani 1 1 d .
H25 H 0.772902 0.803689 0.145323 0.092 Uiso 1 1 calc R
C26 C 0.6464(3) 0.85852(19) 0.2317(2) 0.0857(7) Uani 1 1 d .
H26 H 0.697238 0.946944 0.250738 0.103 Uiso 1 1 calc R
C27 C 0.5268(3) 0.8135(2) 0.26564(18) 0.0834(7) Uani 1 1 d .
H27 H 0.494545 0.871304 0.307162 0.100 Uiso 1 1 calc R
C28 C 0.4531(2) 0.68252(17) 0.23866(14) 0.0623(5) Uani 1 1 d .
H28 H 0.372965 0.652780 0.263650 0.075 Uiso 1 1 calc R
C29 C 0.52146(18) 0.37503(15) 0.17624(12) 0.0448(4) Uani 1 1 d .
C30 C 0.6750(2) 0.43155(17) 0.26112(14) 0.0540(4) Uani 1 1 d .
H30 H 0.711617 0.519365 0.299524 0.065 Uiso 1 1 calc R
C31 C 0.7738(2) 0.35841(19) 0.28902(16) 0.0643(5) Uani 1 1 d .
H31 H 0.875803 0.397665 0.346456 0.077 Uiso 1 1 calc R
C32 C 0.7242(3) 0.2299(2) 0.23375(17) 0.0716(6) Uani 1 1 d .
H32 H 0.792012 0.181785 0.252590 0.086 Uiso 1 1 calc R
C33 C 0.5733(3) 0.1724(2) 0.15018(18) 0.0820(7) Uani 1 1 d .
H33 H 0.537930 0.084484 0.112561 0.098 Uiso 1 1 calc R
C34 C 0.4731(2) 0.24397(17) 0.12121(16) 0.0681(5) Uani 1 1 d .
H34 H 0.371258 0.203500 0.063747 0.082 Uiso 1 1 calc R

loop_
_atom_site_aniso_label
_atom_site_aniso_U_11
_atom_site_aniso_U_22
_atom_site_aniso_U_33
_atom_site_aniso_U_23
_atom_site_aniso_U_13
_atom_site_aniso_U_12
C1 0.0462(8) 0.0389(8) 0.0372(7) 0.0097(6) 0.0151(6) 0.0147(7)
C2 0.0502(9) 0.0431(8) 0.0340(7) 0.0113(6) 0.0197(6) 0.0144(7)
C3 0.0460(8) 0.0345(7) 0.0319(7) 0.0089(6) 0.0134(6) 0.0098(6)
C4 0.0532(9) 0.0401(8) 0.0410(8) 0.0152(7) 0.0187(7) 0.0185(7)
C5 0.0406(8) 0.0392(8) 0.0375(7) 0.0142(6) 0.0145(6) 0.0122(6)
C6 0.0454(8) 0.0404(8) 0.0332(7) 0.0130(6) 0.0101(6) 0.0146(7)
C7 0.0616(10) 0.0565(10) 0.0440(8) 0.0182(8) 0.0216(7) 0.0273(8)
C8 0.0933(15) 0.0745(13) 0.0519(10) 0.0138(9) 0.0282(10) 0.0482(12)
C9 0.1107(18) 0.0501(11) 0.0577(11) 0.0048(9) 0.0126(12) 0.0377(12)
C10 0.0871(14) 0.0421(10) 0.0655(12) 0.0162(9) 0.0117(11) 0.0097(10)
C11 0.0597(10) 0.0434(9) 0.0494(9) 0.0161(7) 0.0164(8) 0.0094(8)
C12 0.0416(8) 0.0426(8) 0.0411(7) 0.0183(6) 0.0190(6) 0.0156(7)
C13 0.0517(9) 0.0497(9) 0.0453(8) 0.0215(7) 0.0144(7) 0.0150(8)
C14 0.0670(11) 0.0741(13) 0.0529(10) 0.0352(10) 0.0158(8) 0.0260(10)
C15 0.0806(13) 0.0739(13) 0.0743(12) 0.0515(11) 0.0381(11) 0.0388(11)
C16 0.0731(12) 0.0450(9) 0.0750(12) 0.0293(9) 0.0413(10) 0.0216(9)
C17 0.0536(9) 0.0445(9) 0.0496(8) 0.0178(7) 0.0225(7) 0.0146(7)
C18 0.0372(8) 0.0419(8) 0.0579(9) 0.0105(7) 0.0215(7) 0.0093(7)
C19 0.0435(8) 0.0357(8) 0.0540(9) 0.0110(7) 0.0184(7) 0.0086(7)
C20 0.0386(8) 0.0342(7) 0.0517(8) 0.0058(7) 0.0147(7) 0.0083(6)
C21 0.0417(8) 0.0382(8) 0.0643(10) 0.0159(7) 0.0181(7) 0.0102(7)
C22 0.0425(8) 0.0425(8) 0.0440(8) 0.0132(7) 0.0195(6) 0.0140(7)
C23 0.0369(7) 0.0400(8) 0.0422(7) 0.0105(6) 0.0156(6) 0.0128(6)
C24 0.0504(9) 0.0548(10) 0.0691(10) 0.0274(9) 0.0316(8) 0.0219(8)
C25 0.0568(11) 0.0657(13) 0.1159(17) 0.0486(13) 0.0373(12) 0.0134(10)
C26 0.0606(13) 0.0428(11) 0.1215(19) 0.0169(12) 0.0089(13) 0.0084(10)
C27 0.0712(14) 0.0522(12) 0.0958(16) -0.0143(11) 0.0224(12) 0.0179(11)
C28 0.0543(10) 0.0574(11) 0.0658(11) -0.0011(9) 0.0301(9) 0.0136(9)
C29 0.0438(8) 0.0454(9) 0.0479(8) 0.0193(7) 0.0190(7) 0.0148(7)
C30 0.0504(9) 0.0520(10) 0.0549(9) 0.0206(8) 0.0142(8) 0.0149(8)
C31 0.0513(10) 0.0727(13) 0.0677(11) 0.0351(10) 0.0128(8) 0.0216(9)
C32 0.0704(12) 0.0758(13) 0.0853(14) 0.0408(12) 0.0276(11) 0.0438(11)
C33 0.0878(15) 0.0564(12) 0.0897(14) 0.0186(11) 0.0146(12) 0.0362(11)
C34 0.0628(11) 0.0510(10) 0.0702(12) 0.0096(9) 0.0060(9) 0.0213(9)

loop_
_atom_type_symbol
_atom_type_description
_atom_type_scat_dispersion_real
_atom_type_scat_dispersion_imag
_atom_type_scat_source
C C 0.0033 0.0016 'International Tables Vol C Tables 4.2.6.8 and 6.1.1.4'
H H 0.0000 0.0000 'International Tables Vol C Tables 4.2.6.8 and 6.1.1.4'

loop_
_geom_angle_atom_site_label_1
_geom_angle_atom_site_label_2
_geom_angle_atom_site_label_3
_geom_angle
_geom_angle_site_symmetry_1
_geom_angle_site_symmetry_3
C2 C1 C3 121.29(14) . 2_757
C1 C2 C3 121.19(14) . .
C1 C3 C2 117.52(12) 2_757 .
C1 C3 C4 119.35(13) 2_757 .
C2 C3 C4 123.00(14) . .
C5 C4 C3 129.06(14) . .
C4 C5 C6 123.58(13) . .
C4 C5 C12 119.14(13) . .
C12 C5 C6 117.19(12) . .
C7 C6 C5 121.30(14) . .
C7 C6 C11 117.92(15) . .
C11 C6 C5 120.74(15) . .
C8 C7 C6 121.24(17) . .
C9 C8 C7 120.1(2) . .
C8 C9 C10 119.59(19) . .
C11 C10 C9 120.55(19) . .
C10 C11 C6 120.57(18) . .
C13 C12 C5 120.86(13) . .
C13 C12 C17 117.78(13) . .
C17 C12 C5 121.32(13) . .
C14 C13 C12 121.05(16) . .
C15 C14 C13 120.26(16) . .
C14 C15 C16 119.85(15) . .
C15 C16 C17 120.07(17) . .
C16 C17 C12 120.91(15) . .
C19 C18 C20 120.92(15) . 2_565
C18 C19 C20 121.75(14) . .
C18 C20 C21 123.24(15) 2_565 .
C19 C20 C18 117.32(13) . 2_565
C19 C20 C21 119.33(14) . .
C22 C21 C20 129.19(14) . .
C21 C22 C23 121.86(14) . .
C21 C22 C29 120.90(14) . .
C23 C22 C29 117.20(13) . .
C24 C23 C22 121.63(14) . .
C24 C23 C28 117.96(16) . .
C28 C23 C22 120.40(15) . .
C23 C24 C25 120.66(18) . .
C26 C25 C24 120.4(2) . .
C27 C26 C25 119.71(19) . .
C26 C27 C28 120.1(2) . .
C27 C28 C23 121.13(19) . .
C30 C29 C22 120.73(14) . .
C34 C29 C22 121.88(14) . .
C34 C29 C30 117.40(15) . .
C31 C30 C29 120.63(16) . .
C32 C31 C30 121.05(17) . .
C31 C32 C33 119.20(18) . .
C32 C33 C34 120.52(19) . .
C33 C34 C29 121.20(17) . .

loop_
_geom_bond_atom_site_label_1
_geom_bond_atom_site_label_2
_geom_bond_distance
_geom_bond_site_symmetry_2
C1 C2 1.3814(19) .
C1 C3 1.395(2) 2_757
C2 C3 1.396(2) .
C3 C4 1.4697(19) .
C4 C5 1.343(2) .
C5 C6 1.488(2) .
C5 C12 1.4878(19) .
C6 C7 1.384(2) .
C6 C11 1.391(2) .
C7 C8 1.380(2) .
C8 C9 1.368(3) .
C9 C10 1.376(3) .
C10 C11 1.378(3) .
C12 C13 1.393(2) .
C12 C17 1.390(2) .
C13 C14 1.375(2) .
C14 C15 1.373(3) .
C15 C16 1.376(3) .
C16 C17 1.382(2) .
C18 C19 1.382(2) .
C18 C20 1.395(2) 2_565
C19 C20 1.389(2) .
C20 C21 1.477(2) .
C21 C22 1.343(2) .
C22 C23 1.488(2) .
C22 C29 1.489(2) .
C23 C24 1.378(2) .
C23 C28 1.382(2) .
C24 C25 1.379(2) .
C25 C26 1.370(3) .
C26 C27 1.359(3) .
C27 C28 1.378(3) .
C29 C30 1.390(2) .
C29 C34 1.387(2) .
C30 C31 1.384(2) .
C31 C32 1.361(3) .
C32 C33 1.368(3) .
C33 C34 1.381(2) .
